data_4305441
loop_
_publ_author_name
'Jiyong Yao'
'Daniel M. Wells'
'George H. Chan'
'Hui-Yi Zeng'
'Donald E. Ellis'
'Richard P. Van Duyne'
'James A. Ibers'

_publ_contact_author_address
;
        Department of Chemistry
        Northwestern University
        2145 Sheridan Road
        Evanston, IL 60208-3113, USA
;
_publ_contact_author_email ibers@chem.northwestern.edu
_publ_contact_author_fax '+1 847 491 2976'
_publ_contact_author_name 'James A. Ibers'
_publ_contact_author_phone '+1 847 491 5449'
_publ_section_title
;
Syntheses, Structures, Physical Properties, and Electronic Properties of
Some AMUQ3 Compounds (A = Alkali Metal, M = Cu or Ag, Q = S or Se)
;
_journal_name_full 'Inorganic Chemistry'
_journal_page_first 6873
_journal_page_last 6879
_journal_paper_doi 10.1021/ic800424t
_journal_volume 47
_journal_year 2008
_chemical_formula_sum 'Ag Rb Se3 U'
_chemical_formula_weight 668.25
_chemical_name_systematic
; 
 ? 
;
_space_group_IT_number 63
_symmetry_cell_setting orthorhombic
_symmetry_space_group_name_Hall '-C 2c 2'
_symmetry_space_group_name_H-M 'C m c m'
_atom_sites_solution_hydrogens none
_atom_sites_solution_primary direct
_atom_sites_solution_secondary difmap
_audit_creation_method SHELXL-97
_cell_angle_alpha 90.00
_cell_angle_beta 90.00
_cell_angle_gamma 90.00
_cell_formula_units_Z 4
_cell_length_a 4.2060(5)
_cell_length_b 14.9188(17)
_cell_length_c 10.8140(12)
_cell_measurement_temperature 153(2)
_cell_volume 678.56(13)
_computing_cell_refinement 'SMART Version 5.054 (Bruker, 2000)'
_computing_data_collection 'SMART Version 5.054 (Bruker, 2000)'
_computing_data_reduction 'Saint-Plus Version 6.45a (Bruker, 2003)'
_computing_molecular_graphics 'CrystalMaker, 2005'
_computing_publication_material 'SHELXTL (Sheldrick, 2003)'
_computing_structure_refinement 'SHELXTL (Sheldrick, 2003)'
_computing_structure_solution 'SHELXTL (Sheldrick, 2003)'
_diffrn_ambient_temperature 153(2)
_diffrn_measured_fraction_theta_full 0.979
_diffrn_measured_fraction_theta_max 0.979
_diffrn_measurement_device_type 'Bruker SMART 1000 CCD'
_diffrn_measurement_method '0.3\%\w scans'
_diffrn_radiation_monochromator graphite
_diffrn_radiation_source 'fine-focus sealed tube'
_diffrn_radiation_type MoK\a
_diffrn_radiation_wavelength 0.71073
_diffrn_reflns_av_R_equivalents 0.0364
_diffrn_reflns_av_sigmaI/netI 0.0217
_diffrn_reflns_limit_h_max 5
_diffrn_reflns_limit_h_min -5
_diffrn_reflns_limit_k_max 20
_diffrn_reflns_limit_k_min -19
_diffrn_reflns_limit_l_max 14
_diffrn_reflns_limit_l_min -14
_diffrn_reflns_number 4028
_diffrn_reflns_theta_full 28.64
_diffrn_reflns_theta_max 28.64
_diffrn_reflns_theta_min 2.73
_diffrn_standards_number 0
_exptl_absorpt_coefficient_mu 49.805
_exptl_absorpt_correction_T_max 0.74209
_exptl_absorpt_correction_T_min 0.05891
_exptl_absorpt_correction_type numerical
_exptl_absorpt_process_details 'face indexed'
_exptl_crystal_colour black
_exptl_crystal_density_diffrn 6.541
_exptl_crystal_density_method 'not measured'
_exptl_crystal_description needle
_exptl_crystal_F_000 1112
_exptl_crystal_size_max 0.266
_exptl_crystal_size_mid 0.036
_exptl_crystal_size_min 0.006
_refine_diff_density_max 4.374
_refine_diff_density_min -3.082
_refine_diff_density_rms 0.632
_refine_ls_extinction_coef 0.00013(9)
_refine_ls_extinction_expression Fc^*^=kFc[1+0.001xFc^2^\l^3^/sin(2\q)]^-1/4^
_refine_ls_extinction_method SHELXL
_refine_ls_goodness_of_fit_ref 1.242
_refine_ls_hydrogen_treatment none
_refine_ls_matrix_type full
_refine_ls_number_parameters 24
_refine_ls_number_reflns 511
_refine_ls_number_restraints 0
_refine_ls_restrained_S_all 1.242
_refine_ls_R_factor_all 0.0304
_refine_ls_R_factor_gt 0.0260
_refine_ls_shift/su_max 0.000
_refine_ls_shift/su_mean 0.000
_refine_ls_structure_factor_coef Fsqd
_refine_ls_weighting_details 'calc w=1/[\s^2^(Fo^2^)+(0.0400P)^2^+0.0000P] where P=(Fo^2^+2Fc^2^)/3'
_refine_ls_weighting_scheme calc
_refine_ls_wR_factor_gt 0.0632
_refine_ls_wR_factor_ref 0.0662
_reflns_number_gt 470
_reflns_number_total 511
_reflns_threshold_expression >2sigma(I)
_cod_data_source_file ic800424t-file012_7.cif
_cod_data_source_block RbAgUSe3
_cod_database_code 4305441

loop_
_symmetry_equiv_pos_as_xyz
'x, y, z'
'-x, -y, z+1/2'
'-x, y, -z+1/2'
'x, -y, -z'
'x+1/2, y+1/2, z'
'-x+1/2, -y+1/2, z+1/2'
'-x+1/2, y+1/2, -z+1/2'
'x+1/2, -y+1/2, -z'
'-x, -y, -z'
'x, y, -z-1/2'
'x, -y, z-1/2'
'-x, y, z'
'-x+1/2, -y+1/2, -z'
'x+1/2, y+1/2, -z-1/2'
'x+1/2, -y+1/2, z-1/2'
'-x+1/2, y+1/2, z'

loop_
_atom_site_label
_atom_site_type_symbol
_atom_site_fract_x
_atom_site_fract_y
_atom_site_fract_z
_atom_site_U_iso_or_equiv
_atom_site_adp_type
_atom_site_occupancy
_atom_site_symmetry_multiplicity
_atom_site_calc_flag
_atom_site_refinement_flags
_atom_site_disorder_assembly
_atom_site_disorder_group
Rb Rb 0.0000 0.74604(7) 0.2500 0.0119(3) Uani 1 4 d S . .
U U 0.0000 0.0000 0.0000 0.00571(18) Uani 1 4 d S . .
Ag Ag 0.0000 0.45827(6) 0.2500 0.0095(2) Uani 1 4 d S . .
Se1 Se 0.0000 0.06557(8) 0.2500 0.0068(3) Uani 1 4 d S . .
Se2 Se 0.0000 0.37264(5) 0.04137(7) 0.0072(2) Uani 1 2 d S . .

loop_
_atom_site_aniso_label
_atom_site_aniso_U_11
_atom_site_aniso_U_22
_atom_site_aniso_U_33
_atom_site_aniso_U_23
_atom_site_aniso_U_13
_atom_site_aniso_U_12
Rb 0.0118(5) 0.0111(5) 0.0127(6) 0.000 0.000 0.000
U 0.0061(3) 0.0086(3) 0.0024(3) -0.00008(13) 0.000 0.000
Ag 0.0112(4) 0.0129(5) 0.0045(4) 0.000 0.000 0.000
Se1 0.0080(5) 0.0097(5) 0.0026(5) 0.000 0.000 0.000
Se2 0.0084(4) 0.0080(4) 0.0051(4) -0.0007(3) 0.000 0.000

loop_
_atom_type_symbol
_atom_type_description
_atom_type_scat_dispersion_real
_atom_type_scat_dispersion_imag
_atom_type_scat_source
Se Se -0.0929 2.2259 'International Tables Vol C Tables 4.2.6.8 and 6.1.1.4'
Rb Rb -0.9393 2.9676 'International Tables Vol C Tables 4.2.6.8 and 6.1.1.4'
Ag Ag -0.8971 1.1015 'International Tables Vol C Tables 4.2.6.8 and 6.1.1.4'
U U -9.6767 9.6646 'International Tables Vol C Tables 4.2.6.8 and 6.1.1.4'

loop_
_geom_angle_atom_site_label_1
_geom_angle_atom_site_label_2
_geom_angle_atom_site_label_3
_geom_angle
_geom_angle_site_symmetry_1
_geom_angle_site_symmetry_3
_geom_angle_publ_flag
Se1 Rb Se1 75.98(3) 5_455 5 ?
Se1 Rb Se2 67.289(19) 5_455 9_565 ?
Se1 Rb Se2 67.289(19) 5 9_565 ?
Se1 Rb Se2 67.289(19) 5_455 2_565 ?
Se1 Rb Se2 67.289(19) 5 2_565 ?
Se2 Rb Se2 121.33(4) 9_565 2_565 ?
Se1 Rb Se2 140.309(18) 5_455 14_556 ?
Se1 Rb Se2 93.074(15) 5 14_556 ?
Se2 Rb Se2 143.099(11) 9_565 14_556 ?
Se2 Rb Se2 73.262(18) 2_565 14_556 ?
Se1 Rb Se2 93.075(15) 5_455 14_456 ?
Se1 Rb Se2 140.309(17) 5 14_456 ?
Se2 Rb Se2 143.099(11) 9_565 14_456 ?
Se2 Rb Se2 73.262(18) 2_565 14_456 ?
Se2 Rb Se2 71.11(2) 14_556 14_456 ?
Se1 Rb Se2 93.074(15) 5_455 5_455 ?
Se1 Rb Se2 140.309(17) 5 5_455 ?
Se2 Rb Se2 73.262(18) 9_565 5_455 ?
Se2 Rb Se2 143.099(11) 2_565 5_455 ?
Se2 Rb Se2 117.04(4) 14_556 5_455 ?
Se2 Rb Se2 77.19(3) 14_456 5_455 ?
Se1 Rb Se2 140.309(17) 5_455 5 ?
Se1 Rb Se2 93.074(15) 5 5 ?
Se2 Rb Se2 73.262(18) 9_565 5 ?
Se2 Rb Se2 143.099(11) 2_565 5 ?
Se2 Rb Se2 77.19(3) 14_556 5 ?
Se2 Rb Se2 117.04(4) 14_456 5 ?
Se2 Rb Se2 71.11(2) 5_455 5 ?
Se1 Rb Ag 175.60(3) 5_455 5 ?
Se1 Rb Ag 108.416(16) 5 5 ?
Se2 Rb Ag 114.085(15) 9_565 5 ?
Se2 Rb Ag 114.085(14) 2_565 5 ?
Se2 Rb Ag 40.823(15) 14_556 5 ?
Se2 Rb Ag 83.49(2) 14_456 5 ?
Se2 Rb Ag 83.49(2) 5_455 5 ?
Se2 Rb Ag 40.823(15) 5 5 ?
Se1 Rb Ag 108.416(16) 5_455 5_455 ?
Se1 Rb Ag 175.60(3) 5 5_455 ?
Se2 Rb Ag 114.085(15) 9_565 5_455 ?
Se2 Rb Ag 114.085(14) 2_565 5_455 ?
Se2 Rb Ag 83.49(2) 14_556 5_455 ?
Se2 Rb Ag 40.823(15) 14_456 5_455 ?
Se2 Rb Ag 40.823(15) 5_455 5_455 ?
Se2 Rb Ag 83.49(2) 5 5_455 ?
Ag Rb Ag 67.18(2) 5 5_455 ?
Se1 Rb Rb 52.007(17) 5_455 1_455 ?
Se1 Rb Rb 127.992(17) 5 1_455 ?
Se2 Rb Rb 90.0 9_565 1_455 ?
Se2 Rb Rb 90.0 2_565 1_455 ?
Se2 Rb Rb 125.555(10) 14_556 1_455 ?
Se2 Rb Rb 54.446(10) 14_456 1_455 ?
Se2 Rb Rb 54.446(10) 5_455 1_455 ?
Se2 Rb Rb 125.555(10) 5 1_455 ?
Ag Rb Rb 123.592(12) 5 1_455 ?
Ag Rb Rb 56.409(13) 5_455 1_455 ?
Se1 Rb Rb 127.992(17) 5_455 1_655 ?
Se1 Rb Rb 52.007(17) 5 1_655 ?
Se2 Rb Rb 90.0 9_565 1_655 ?
Se2 Rb Rb 90.0 2_565 1_655 ?
Se2 Rb Rb 54.446(10) 14_556 1_655 ?
Se2 Rb Rb 125.555(10) 14_456 1_655 ?
Se2 Rb Rb 125.555(10) 5_455 1_655 ?
Se2 Rb Rb 54.446(10) 5 1_655 ?
Ag Rb Rb 56.409(12) 5 1_655 ?
Ag Rb Rb 123.592(13) 5_455 1_655 ?
Rb Rb Rb 180.0 1_455 1_655 ?
Se2 U Se2 180.00(2) 13 5_445 ?
Se2 U Se2 94.27(2) 13 13_455 ?
Se2 U Se2 85.73(2) 5_445 13_455 ?
Se2 U Se2 85.73(2) 13 5_545 ?
Se2 U Se2 94.27(2) 5_445 5_545 ?
Se2 U Se2 180.00(2) 13_455 5_545 ?
Se2 U Se1 94.51(2) 13 9 ?
Se2 U Se1 85.49(2) 5_445 9 ?
Se2 U Se1 94.51(2) 13_455 9 ?
Se2 U Se1 85.49(2) 5_545 9 ?
Se2 U Se1 85.49(2) 13 . ?
Se2 U Se1 94.51(2) 5_445 . ?
Se2 U Se1 85.49(2) 13_455 . ?
Se2 U Se1 94.51(2) 5_545 . ?
Se1 U Se1 180.0 9 . ?
Se2 U Ag 101.729(18) 13 13_455 ?
Se2 U Ag 78.271(18) 5_445 13_455 ?
Se2 U Ag 46.981(18) 13_455 13_455 ?
Se2 U Ag 133.019(18) 5_545 13_455 ?
Se1 U Ag 47.978(15) 9 13_455 ?
Se1 U Ag 132.022(15) . 13_455 ?
Se2 U Ag 78.271(18) 13 5_545 ?
Se2 U Ag 101.729(18) 5_445 5_545 ?
Se2 U Ag 133.019(18) 13_455 5_545 ?
Se2 U Ag 46.981(18) 5_545 5_545 ?
Se1 U Ag 132.023(15) 9 5_545 ?
Se1 U Ag 47.978(15) . 5_545 ?
Ag U Ag 180.00(3) 13_455 5_545 ?
Se2 U Ag 46.981(18) 13 13 ?
Se2 U Ag 133.019(18) 5_445 13 ?
Se2 U Ag 101.729(18) 13_455 13 ?
Se2 U Ag 78.271(18) 5_545 13 ?
Se1 U Ag 47.978(15) 9 13 ?
Se1 U Ag 132.022(15) . 13 ?
Ag U Ag 74.328(10) 13_455 13 ?
Ag U Ag 105.672(10) 5_545 13 ?
Se2 U Ag 133.019(18) 13 5_445 ?
Se2 U Ag 46.981(18) 5_445 5_445 ?
Se2 U Ag 78.271(18) 13_455 5_445 ?
Se2 U Ag 101.729(18) 5_545 5_445 ?
Se1 U Ag 132.022(15) 9 5_445 ?
Se1 U Ag 47.978(15) . 5_445 ?
Ag U Ag 105.672(10) 13_455 5_445 ?
Ag U Ag 74.328(10) 5_545 5_445 ?
Ag U Ag 180.00(3) 13 5_445 ?
Se2 U Rb 129.020(14) 13 1_545 ?
Se2 U Rb 50.980(14) 5_445 1_545 ?
Se2 U Rb 129.020(14) 13_455 1_545 ?
Se2 U Rb 50.980(14) 5_545 1_545 ?
Se1 U Rb 105.62(2) 9 1_545 ?
Se1 U Rb 74.38(2) . 1_545 ?
Ag U Rb 126.629(14) 13_455 1_545 ?
Ag U Rb 53.371(14) 5_545 1_545 ?
Ag U Rb 126.629(14) 13 1_545 ?
Ag U Rb 53.371(14) 5_445 1_545 ?
Se2 U Rb 50.980(14) 13 9_565 ?
Se2 U Rb 129.020(14) 5_445 9_565 ?
Se2 U Rb 50.980(14) 13_455 9_565 ?
Se2 U Rb 129.020(14) 5_545 9_565 ?
Se1 U Rb 74.38(2) 9 9_565 ?
Se1 U Rb 105.62(2) . 9_565 ?
Ag U Rb 53.371(14) 13_455 9_565 ?
Ag U Rb 126.629(14) 5_545 9_565 ?
Ag U Rb 53.371(14) 13 9_565 ?
Ag U Rb 126.629(14) 5_445 9_565 ?
Rb U Rb 180.000(16) 1_545 9_565 ?
Se2 Ag Se2 120.96(5) 10_556 . ?
Se2 Ag Se1 107.363(13) 10_556 5 ?
Se2 Ag Se1 107.363(13) . 5 ?
Se2 Ag Se1 107.363(13) 10_556 5_455 ?
Se2 Ag Se1 107.363(13) . 5_455 ?
Se1 Ag Se1 105.45(5) 5 5_455 ?
Se2 Ag U 54.008(12) 10_556 6 ?
Se2 Ag U 139.808(15) . 6 ?
Se1 Ag U 53.914(9) 5 6 ?
Se1 Ag U 111.86(2) 5_455 6 ?
Se2 Ag U 139.808(15) 10_556 5_455 ?
Se2 Ag U 54.009(12) . 5_455 ?
Se1 Ag U 111.86(2) 5 5_455 ?
Se1 Ag U 53.914(9) 5_455 5_455 ?
U Ag U 159.40(3) 6 5_455 ?
Se2 Ag U 139.808(15) 10_556 5 ?
Se2 Ag U 54.009(13) . 5 ?
Se1 Ag U 53.914(9) 5 5 ?
Se1 Ag U 111.86(2) 5_455 5 ?
U Ag U 101.899(11) 6 5 ?
U Ag U 74.328(10) 5_455 5 ?
Se2 Ag U 54.008(13) 10_556 6_455 ?
Se2 Ag U 139.808(15) . 6_455 ?
Se1 Ag U 111.86(2) 5 6_455 ?
Se1 Ag U 53.914(9) 5_455 6_455 ?
U Ag U 74.328(10) 6 6_455 ?
U Ag U 101.899(11) 5_455 6_455 ?
U Ag U 159.40(3) 5 6_455 ?
Se2 Ag Rb 65.77(2) 10_556 5_445 ?
Se2 Ag Rb 65.77(2) . 5_445 ?
Se1 Ag Rb 160.87(3) 5 5_445 ?
Se1 Ag Rb 93.68(2) 5_455 5_445 ?
U Ag Rb 118.893(16) 6 5_445 ?
U Ag Rb 79.323(11) 5_455 5_445 ?
U Ag Rb 118.893(16) 5 5_445 ?
U Ag Rb 79.323(11) 6_455 5_445 ?
Se2 Ag Rb 65.77(2) 10_556 5_545 ?
Se2 Ag Rb 65.77(2) . 5_545 ?
Se1 Ag Rb 93.68(2) 5 5_545 ?
Se1 Ag Rb 160.87(3) 5_455 5_545 ?
U Ag Rb 79.323(11) 6 5_545 ?
U Ag Rb 118.893(16) 5_455 5_545 ?
U Ag Rb 79.323(11) 5 5_545 ?
U Ag Rb 118.893(16) 6_455 5_545 ?
Rb Ag Rb 67.18(2) 5_445 5_545 ?
Se2 Ag Rb 119.52(2) 10_556 . ?
Se2 Ag Rb 119.52(2) . . ?
Se1 Ag Rb 52.72(2) 5 . ?
Se1 Ag Rb 52.72(2) 5_455 . ?
U Ag Rb 79.699(14) 6 . ?
U Ag Rb 79.699(14) 5_455 . ?
U Ag Rb 79.699(14) 5 . ?
U Ag Rb 79.699(14) 6_455 . ?
Rb Ag Rb 146.408(12) 5_445 . ?
Rb Ag Rb 146.408(12) 5_545 . ?
Ag Se1 Ag 105.45(5) 5_445 5_545 ?
Ag Se1 U 78.108(18) 5_445 . ?
Ag Se1 U 78.108(18) 5_545 . ?
Ag Se1 U 78.108(18) 5_445 2 ?
Ag Se1 U 78.108(18) 5_545 2 ?
U Se1 U 140.22(4) . 2 ?
Ag Se1 Rb 165.27(4) 5_445 5_545 ?
Ag Se1 Rb 89.28(2) 5_545 5_545 ?
U Se1 Rb 105.554(14) . 5_545 ?
U Se1 Rb 105.554(14) 2 5_545 ?
Ag Se1 Rb 89.28(2) 5_445 5_445 ?
Ag Se1 Rb 165.27(4) 5_545 5_445 ?
U Se1 Rb 105.554(14) . 5_445 ?
U Se1 Rb 105.554(14) 2 5_445 ?
Rb Se1 Rb 75.99(3) 5_545 5_445 ?
Ag Se2 U 79.01(2) . 5 ?
Ag Se2 U 79.01(2) . 5_455 ?
U Se2 U 94.27(2) 5 5_455 ?
Ag Se2 Rb 179.81(4) . 9_565 ?
U Se2 Rb 100.86(2) 5 9_565 ?
U Se2 Rb 100.86(2) 5_455 9_565 ?
Ag Se2 Rb 73.41(3) . 5_545 ?
U Se2 Rb 90.968(16) 5 5_545 ?
U Se2 Rb 150.37(3) 5_455 5_545 ?
Rb Se2 Rb 106.739(18) 9_565 5_545 ?
Ag Se2 Rb 73.41(3) . 5_445 ?
U Se2 Rb 150.37(3) 5 5_445 ?
U Se2 Rb 90.968(16) 5_455 5_445 ?
Rb Se2 Rb 106.739(18) 9_565 5_445 ?
Rb Se2 Rb 71.11(2) 5_545 5_445 ?

loop_
_geom_bond_atom_site_label_1
_geom_bond_atom_site_label_2
_geom_bond_distance
_geom_bond_site_symmetry_2
_geom_bond_publ_flag
Rb Se1 3.4164(13) 5_455 ?
Rb Se1 3.4164(13) 5 ?
Rb Se2 3.6143(10) 9_565 ?
Rb Se2 3.6143(10) 2_565 ?
Rb Se2 3.6166(9) 14_556 ?
Rb Se2 3.6166(9) 14_456 ?
Rb Se2 3.6166(9) 5_455 ?
Rb Se2 3.6166(9) 5 ?
Rb Ag 3.8010(12) 5 ?
Rb Ag 3.8010(12) 5_455 ?
Rb Rb 4.2060(5) 1_455 ?
Rb Rb 4.2060(5) 1_655 ?
U Se2 2.8693(6) 13 ?
U Se2 2.8693(6) 5_445 ?
U Se2 2.8693(6) 13_455 ?
U Se2 2.8693(6) 5_545 ?
U Se1 2.8750(5) 9 ?
U Se1 2.8750(5) . ?
U Ag 3.4812(3) 13_455 ?
U Ag 3.4812(3) 5_545 ?
U Ag 3.4812(3) 13 ?
U Ag 3.4812(3) 5_445 ?
U Rb 4.6544(10) 1_545 ?
U Rb 4.6544(10) 9_565 ?
Ag Se2 2.5927(9) 10_556 ?
Ag Se2 2.5928(9) . ?
Ag Se1 2.6429(9) 5 ?
Ag Se1 2.6429(8) 5_455 ?
Ag U 3.4812(3) 6 ?
Ag U 3.4812(3) 5_455 ?
Ag U 3.4812(3) 5 ?
Ag U 3.4812(3) 6_455 ?
Ag Rb 3.8010(12) 5_445 ?
Ag Rb 3.8010(12) 5_545 ?
Se1 Ag 2.6429(8) 5_445 ?
Se1 Ag 2.6429(8) 5_545 ?
Se1 U 2.8750(5) 2 ?
Se1 Rb 3.4164(13) 5_545 ?
Se1 Rb 3.4164(13) 5_445 ?
Se2 U 2.8693(6) 5 ?
Se2 U 2.8693(6) 5_455 ?
Se2 Rb 3.6142(10) 9_565 ?
Se2 Rb 3.6166(9) 5_545 ?
Se2 Rb 3.6166(9) 5_445 ?
